data_7715030
loop_
_publ_author_name
'Cesari, Cristiana'
'Bortoluzzi, Marco'
'Femoni, Cristina'
'Forti, Francesca'
'Iapalucci, Maria Carmela'
'Zacchini, Stefano'

_publ_section_title
;
 Peraurated ruthenium hydride carbonyl clusters: aurophilicity, isolobal
 analogy, structural isomerism, and fluxionality.
;
_journal_issue 8
_journal_name_full 'Dalton transactions (Cambridge, England : 2003)'
_journal_page_first 3865
_journal_page_last 3879
_journal_paper_doi 10.1039/d3dt04282k
_journal_volume 53
_journal_year 2024
_chemical_formula_sum 'C68 H50 Au3 Cl4 O12 P3 Ru4'
_chemical_formula_weight 2288.97
_space_group_crystal_system monoclinic
_space_group_IT_number 14
_space_group_name_Hall '-P 2yn'
_space_group_name_H-M_alt 'P 1 21/n 1'
_atom_sites_solution_hydrogens mixed
_audit_creation_method SHELXL-2014/7
_audit_update_record
;
2023-11-02 deposited with the CCDC.	2024-01-18 downloaded from the CCDC.
;
_cell_angle_alpha 90
_cell_angle_beta 96.818(3)
_cell_angle_gamma 90
_cell_formula_units_Z 4
_cell_length_a 13.8772(12)
_cell_length_b 21.705(2)
_cell_length_c 23.920(2)
_cell_measurement_reflns_used 9005
_cell_measurement_temperature 100(2)
_cell_measurement_theta_max 31.1035
_cell_measurement_theta_min 2.389
_cell_volume 7153.9(11)
_computing_cell_refinement 'APEX2 (Bruker AXS, 2006)'
_computing_data_collection 'APEX2 (Bruker AXS, 2006)'
_computing_data_reduction 'SAINT (Bruker AXS, 2004)'
_computing_molecular_graphics 'SCHAKAL99 (Keller, 1999)'
_computing_publication_material 'XCIF (Bruker AXS, 2001)'
_computing_structure_refinement 'SHELXL-2014/7 (Sheldrick, 2014)'
_computing_structure_solution 'SHELXL-2014/7 (Sheldrick, 2014)'
_diffrn_ambient_temperature 100(2)
_diffrn_measured_fraction_theta_full 0.995
_diffrn_measured_fraction_theta_max 0.984
_diffrn_measurement_device_type 'PHOTON2 area detector'
_diffrn_measurement_method 'phi and omega scans'
_diffrn_radiation_type MoK\a
_diffrn_radiation_wavelength 0.71073
_diffrn_reflns_av_R_equivalents 0.0459
_diffrn_reflns_av_unetI/netI 0.0291
_diffrn_reflns_Laue_measured_fraction_full 0.995
_diffrn_reflns_Laue_measured_fraction_max 0.984
_diffrn_reflns_limit_h_max 17
_diffrn_reflns_limit_h_min -17
_diffrn_reflns_limit_k_max 27
_diffrn_reflns_limit_k_min -27
_diffrn_reflns_limit_l_max 30
_diffrn_reflns_limit_l_min -30
_diffrn_reflns_number 98857
_diffrn_reflns_point_group_measured_fraction_full 0.995
_diffrn_reflns_point_group_measured_fraction_max 0.984
_diffrn_reflns_theta_full 25.242
_diffrn_reflns_theta_max 27.000
_diffrn_reflns_theta_min 1.618
_diffrn_source 'fine-focus sealed tube'
_exptl_absorpt_coefficient_mu 7.225
_exptl_absorpt_correction_T_max 0.1007
_exptl_absorpt_correction_T_min 0.0368
_exptl_absorpt_correction_type empirical
_exptl_absorpt_process_details
;
 Data were corrected for Lorentz polarization and absorption
 effects (empirical absorption corrections SADABS).
 R(int) = 0.1707 (selected reflections only, before parameter refinement)
 R(int) = 0.0658 (selected reflections only, after parameter refinement)
;
_exptl_crystal_colour dark-orange
_exptl_crystal_density_diffrn 2.125
_exptl_crystal_description prism
_exptl_crystal_F_000 4320
_exptl_crystal_size_max 0.220
_exptl_crystal_size_mid 0.180
_exptl_crystal_size_min 0.140
_refine_diff_density_max 1.417
_refine_diff_density_min -1.485
_refine_diff_density_rms 0.155
_refine_ls_extinction_method none
_refine_ls_goodness_of_fit_ref 1.204
_refine_ls_hydrogen_treatment mixed
_refine_ls_matrix_type full
_refine_ls_number_parameters 860
_refine_ls_number_reflns 15372
_refine_ls_number_restraints 86
_refine_ls_restrained_S_all 1.209
_refine_ls_R_factor_all 0.0359
_refine_ls_R_factor_gt 0.0328
_refine_ls_shift/su_max 0.002
_refine_ls_shift/su_mean 0.000
_refine_ls_structure_factor_coef Fsqd
_refine_ls_weighting_details 'w=1/[\s^2^(Fo^2^)+(0.0135P)^2^+39.4056P] where P=(Fo^2^+2Fc^2^)/3'
_refine_ls_weighting_scheme calc
_refine_ls_wR_factor_gt 0.0680
_refine_ls_wR_factor_ref 0.0689
_reflns_Friedel_coverage 0.000
_reflns_number_gt 14440
_reflns_number_total 15372
_reflns_threshold_expression 'I > 2\s(I)'
_cod_data_source_file d3dt04282k3.cif
_cod_data_source_block 4CH2Cl2
_cod_depositor_comments 'Adding full bibliography for 7715028--7715032.cif.'
_cod_original_cell_volume 7153.7(11)
_cod_original_sg_symbol_H-M 'P 21/n'
_cod_database_code 7715030
_shelx_shelxl_version_number 2014/7
_shelx_space_group_comment
;
The symmetry employed for this shelxl refinement is uniquely defined
by the following loop, which should always be used as a source of
symmetry information in preference to the above space-group names.
They are only intended as comments.
;
_shelx_estimated_absorpt_t_min 0.299
_shelx_estimated_absorpt_t_max 0.431

loop_
_space_group_symop_operation_xyz
'x, y, z'
'-x+1/2, y+1/2, -z+1/2'
'-x, -y, -z'
'x-1/2, -y-1/2, z-1/2'

loop_
_atom_site_label
_atom_site_type_symbol
_atom_site_fract_x
_atom_site_fract_y
_atom_site_fract_z
_atom_site_U_iso_or_equiv
_atom_site_adp_type
_atom_site_occupancy
_atom_site_site_symmetry_order
_atom_site_calc_flag
_atom_site_refinement_flags_posn
_atom_site_refinement_flags_adp
_atom_site_refinement_flags_occupancy
_atom_site_disorder_assembly
_atom_site_disorder_group
Au1 Au 0.50220(2) 0.31432(2) 0.27954(2) 0.01498(5) Uani 1 1 d . . . . .
Au2 Au 0.66092(2) 0.35891(2) 0.35364(2) 0.01580(5) Uani 1 1 d . . . . .
Au3 Au 0.35712(2) 0.40564(2) 0.24791(2) 0.01753(5) Uani 1 1 d . . . . .
Ru1 Ru 0.38898(3) 0.38686(2) 0.44070(2) 0.01614(8) Uani 1 1 d D . . . .
H1 H 0.356(3) 0.409(2) 0.3648(8) 0.019 Uiso 1 1 d D U . . .
Ru2 Ru 0.50918(3) 0.29737(2) 0.40203(2) 0.01450(8) Uani 1 1 d . . . . .
Ru3 Ru 0.48245(3) 0.42042(2) 0.34625(2) 0.01243(8) Uani 1 1 d D . . . .
Ru4 Ru 0.32114(3) 0.32920(2) 0.33907(2) 0.01522(8) Uani 1 1 d D . . . .
C1 C 0.3152(4) 0.4606(3) 0.4427(2) 0.0204(11) Uani 1 1 d . . . . .
C2 C 0.3085(4) 0.3456(3) 0.4865(2) 0.0238(11) Uani 1 1 d . . . . .
C3 C 0.4795(4) 0.4092(3) 0.5031(2) 0.0231(11) Uani 1 1 d . . . . .
C4 C 0.4409(4) 0.2541(3) 0.4531(2) 0.0260(12) Uani 1 1 d . . . . .
C5 C 0.6093(4) 0.3232(2) 0.4580(2) 0.0192(10) Uani 1 1 d . . . . .
C6 C 0.5784(4) 0.2277(3) 0.3792(2) 0.0232(11) Uani 1 1 d . . . . .
C7 C 0.5632(4) 0.4579(2) 0.4060(2) 0.0207(11) Uani 1 1 d . . . . .
C8 C 0.3960(4) 0.4882(2) 0.3401(2) 0.0183(10) Uani 1 1 d . . . . .
C9 C 0.5541(4) 0.4500(2) 0.2877(2) 0.0178(10) Uani 1 1 d . . . . .
C10 C 0.2286(4) 0.3920(3) 0.3447(2) 0.0230(11) Uani 1 1 d . . . . .
C11 C 0.2515(4) 0.2723(3) 0.3780(2) 0.0257(12) Uani 1 1 d . . . . .
C12 C 0.2679(4) 0.2954(3) 0.2677(2) 0.0205(11) Uani 1 1 d . . . . .
O1 O 0.2705(3) 0.50347(19) 0.44642(16) 0.0254(8) Uani 1 1 d . . . . .
O2 O 0.2584(3) 0.3239(2) 0.51591(19) 0.0382(11) Uani 1 1 d . . . . .
O3 O 0.5308(3) 0.4217(2) 0.54235(17) 0.0289(9) Uani 1 1 d . . . . .
O4 O 0.4056(3) 0.2221(2) 0.48330(19) 0.0381(11) Uani 1 1 d . . . . .
O5 O 0.6693(3) 0.33529(19) 0.49326(16) 0.0276(9) Uani 1 1 d . . . . .
O6 O 0.6184(3) 0.18230(19) 0.3727(2) 0.0332(10) Uani 1 1 d . . . . .
O7 O 0.6133(3) 0.48464(19) 0.43870(16) 0.0270(9) Uani 1 1 d . . . . .
O8 O 0.3499(3) 0.53178(18) 0.33603(16) 0.0242(8) Uani 1 1 d . . . . .
O9 O 0.5959(3) 0.47595(19) 0.25612(17) 0.0263(9) Uani 1 1 d . . . . .
O10 O 0.1663(3) 0.4267(2) 0.34540(18) 0.0323(10) Uani 1 1 d . . . . .
O11 O 0.2071(3) 0.2368(2) 0.3993(2) 0.0441(12) Uani 1 1 d . . . . .
O12 O 0.2230(3) 0.2736(2) 0.22919(18) 0.0334(10) Uani 1 1 d . . . . .
P1 P 0.54849(9) 0.25739(6) 0.20665(5) 0.0150(2) Uani 1 1 d . . . . .
P2 P 0.82612(9) 0.36789(6) 0.35911(6) 0.0183(3) Uani 1 1 d . . . . .
P3 P 0.28256(10) 0.45095(7) 0.16809(6) 0.0195(3) Uani 1 1 d . . . . .
C101 C 0.6419(4) 0.2002(2) 0.2267(2) 0.0193(10) Uani 1 1 d . . . . .
C102 C 0.7261(4) 0.2186(3) 0.2598(3) 0.0331(14) Uani 1 1 d . . . . .
H102 H 0.7327 0.2600 0.2727 0.040 Uiso 1 1 calc R U . . .
C103 C 0.8001(5) 0.1770(3) 0.2741(3) 0.0438(18) Uani 1 1 d . . . . .
H103 H 0.8575 0.1900 0.2966 0.053 Uiso 1 1 calc R U . . .
C104 C 0.7914(5) 0.1169(3) 0.2559(3) 0.0439(18) Uani 1 1 d . . . . .
H104 H 0.8427 0.0886 0.2661 0.053 Uiso 1 1 calc R U . . .
C105 C 0.7089(5) 0.0974(3) 0.2232(3) 0.0391(16) Uani 1 1 d . . . . .
H105 H 0.7029 0.0558 0.2109 0.047 Uiso 1 1 calc R U . . .
C106 C 0.6341(4) 0.1392(3) 0.2082(3) 0.0295(13) Uani 1 1 d . . . . .
H106 H 0.5773 0.1260 0.1852 0.035 Uiso 1 1 calc R U . . .
C111 C 0.5988(4) 0.3022(2) 0.1527(2) 0.0181(10) Uani 1 1 d . . . . .
C112 C 0.6663(4) 0.2772(3) 0.1204(2) 0.0246(11) Uani 1 1 d . . . . .
H112 H 0.6879 0.2359 0.1264 0.029 Uiso 1 1 calc R U . . .
C113 C 0.7020(4) 0.3130(3) 0.0791(2) 0.0262(12) Uani 1 1 d . . . . .
H113 H 0.7479 0.2959 0.0570 0.031 Uiso 1 1 calc R U . . .
C114 C 0.6713(4) 0.3730(3) 0.0701(2) 0.0284(13) Uani 1 1 d . . . . .
H114 H 0.6963 0.3973 0.0420 0.034 Uiso 1 1 calc R U . . .
C115 C 0.6036(4) 0.3976(3) 0.1022(2) 0.0265(12) Uani 1 1 d . . . . .
H115 H 0.5812 0.4386 0.0956 0.032 Uiso 1 1 calc R U . . .
C116 C 0.5686(4) 0.3626(3) 0.1439(2) 0.0219(11) Uani 1 1 d . . . . .
H116 H 0.5238 0.3801 0.1665 0.026 Uiso 1 1 calc R U . . .
C121 C 0.4512(3) 0.2125(2) 0.1687(2) 0.0166(10) Uani 1 1 d . . . . .
C122 C 0.4420(4) 0.2033(3) 0.1108(2) 0.0203(11) Uani 1 1 d . . . . .
H122 H 0.4861 0.2228 0.0889 0.024 Uiso 1 1 calc R U . . .
C123 C 0.3689(4) 0.1657(3) 0.0847(2) 0.0223(11) Uani 1 1 d . . . . .
H123 H 0.3625 0.1599 0.0450 0.027 Uiso 1 1 calc R U . . .
C124 C 0.3057(4) 0.1369(3) 0.1167(3) 0.0269(12) Uani 1 1 d . . . . .
H124 H 0.2558 0.1111 0.0990 0.032 Uiso 1 1 calc R U . . .
C125 C 0.3145(4) 0.1455(3) 0.1742(3) 0.0254(12) Uani 1 1 d . . . . .
H125 H 0.2714 0.1249 0.1960 0.031 Uiso 1 1 calc R U . . .
C126 C 0.3854(4) 0.1835(2) 0.2003(2) 0.0212(11) Uani 1 1 d . . . . .
H126 H 0.3897 0.1902 0.2398 0.025 Uiso 1 1 calc R U . . .
C201 C 0.8760(4) 0.4406(2) 0.3869(2) 0.0194(10) Uani 1 1 d . . . . .
C202 C 0.9515(4) 0.4700(3) 0.3643(2) 0.0228(11) Uani 1 1 d . . . . .
H202 H 0.9763 0.4530 0.3323 0.027 Uiso 1 1 calc R U . . .
C203 C 0.9908(4) 0.5238(3) 0.3882(2) 0.0250(12) Uani 1 1 d . . . . .
H203 H 1.0433 0.5432 0.3730 0.030 Uiso 1 1 calc R U . . .
C204 C 0.9539(4) 0.5492(3) 0.4340(3) 0.0323(13) Uani 1 1 d . . . . .
H204 H 0.9798 0.5869 0.4494 0.039 Uiso 1 1 calc R U . . .
C205 C 0.8799(4) 0.5206(3) 0.4575(3) 0.0319(13) Uani 1 1 d . . . . .
H205 H 0.8561 0.5379 0.4897 0.038 Uiso 1 1 calc R U . . .
C206 C 0.8398(4) 0.4663(3) 0.4339(2) 0.0279(12) Uani 1 1 d . . . . .
H206 H 0.7881 0.4467 0.4497 0.033 Uiso 1 1 calc R U . . .
C211 C 0.8893(4) 0.3109(3) 0.4057(2) 0.0220(11) Uani 1 1 d . . . . .
C212 C 0.9808(4) 0.3208(3) 0.4345(2) 0.0242(12) Uani 1 1 d . . . . .
H212 H 1.0139 0.3583 0.4293 0.029 Uiso 1 1 calc R U . . .
C213 C 1.0241(4) 0.2765(3) 0.4709(2) 0.0294(13) Uani 1 1 d . . . . .
H213 H 1.0869 0.2837 0.4902 0.035 Uiso 1 1 calc R U . . .
C214 C 0.9771(4) 0.2223(3) 0.4792(3) 0.0335(14) Uani 1 1 d . . . . .
H214 H 1.0069 0.1923 0.5046 0.040 Uiso 1 1 calc R U . . .
C215 C 0.8863(5) 0.2114(3) 0.4507(3) 0.0444(18) Uani 1 1 d . . . . .
H215 H 0.8537 0.1737 0.4559 0.053 Uiso 1 1 calc R U . . .
C216 C 0.8427(4) 0.2560(3) 0.4141(3) 0.0328(14) Uani 1 1 d . . . . .
H216 H 0.7800 0.2486 0.3947 0.039 Uiso 1 1 calc R U . . .
C221 C 0.8712(4) 0.3608(3) 0.2913(2) 0.0220(11) Uani 1 1 d . . . . .
C222 C 0.9548(4) 0.3283(3) 0.2829(3) 0.0304(13) Uani 1 1 d . . . . .
H222 H 0.9902 0.3070 0.3134 0.036 Uiso 1 1 calc R U . . .
C223 C 0.9863(5) 0.3269(4) 0.2297(3) 0.0436(18) Uani 1 1 d . . . . .
H223 H 1.0437 0.3050 0.2240 0.052 Uiso 1 1 calc R U . . .
C224 C 0.9340(5) 0.3574(4) 0.1852(3) 0.0409(17) Uani 1 1 d . . . . .
H224 H 0.9556 0.3561 0.1490 0.049 Uiso 1 1 calc R U . . .
C225 C 0.8516(4) 0.3893(3) 0.1928(3) 0.0365(15) Uani 1 1 d . . . . .
H225 H 0.8165 0.4106 0.1622 0.044 Uiso 1 1 calc R U . . .
C226 C 0.8195(4) 0.3903(3) 0.2458(2) 0.0285(13) Uani 1 1 d . . . . .
H226 H 0.7613 0.4114 0.2509 0.034 Uiso 1 1 calc R U . . .
C301 C 0.3619(4) 0.4938(3) 0.1281(3) 0.0294(13) Uani 1 1 d . . . . .
C302 C 0.4294(5) 0.5334(3) 0.1561(3) 0.0393(16) Uani 1 1 d . . . . .
H302 H 0.4357 0.5359 0.1960 0.047 Uiso 1 1 calc R U . . .
C303 C 0.4874(5) 0.5692(4) 0.1264(4) 0.054(2) Uani 1 1 d . . . . .
H303 H 0.5324 0.5971 0.1457 0.064 Uiso 1 1 calc R U . . .
C304 C 0.4803(6) 0.5646(4) 0.0683(3) 0.052(2) Uani 1 1 d . . . . .
H304 H 0.5204 0.5894 0.0479 0.062 Uiso 1 1 calc R U . . .
C305 C 0.4153(5) 0.5242(4) 0.0399(3) 0.0464(18) Uani 1 1 d . . . . .
H305 H 0.4114 0.5206 0.0001 0.056 Uiso 1 1 calc R U . . .
C306 C 0.3564(5) 0.4893(3) 0.0694(3) 0.0377(15) Uani 1 1 d . . . . .
H306 H 0.3112 0.4616 0.0498 0.045 Uiso 1 1 calc R U . . .
C311 C 0.1875(4) 0.5058(2) 0.1802(2) 0.0214(11) Uani 1 1 d . . . . .
C312 C 0.1183(4) 0.4872(3) 0.2143(2) 0.0299(13) Uani 1 1 d . . . . .
H312 H 0.1237 0.4481 0.2323 0.036 Uiso 1 1 calc R U . . .
C313 C 0.0415(5) 0.5258(4) 0.2217(3) 0.0380(16) Uani 1 1 d . . . . .
H313 H -0.0057 0.5133 0.2451 0.046 Uiso 1 1 calc R U . . .
C314 C 0.0334(5) 0.5822(3) 0.1955(3) 0.0364(15) Uani 1 1 d . . . . .
H314 H -0.0198 0.6082 0.2008 0.044 Uiso 1 1 calc R U . . .
C315 C 0.1012(5) 0.6014(3) 0.1618(3) 0.0379(15) Uani 1 1 d . . . . .
H315 H 0.0952 0.6406 0.1441 0.046 Uiso 1 1 calc R U . . .
C316 C 0.1787(5) 0.5631(3) 0.1538(3) 0.0295(13) Uani 1 1 d . . . . .
H316 H 0.2255 0.5759 0.1302 0.035 Uiso 1 1 calc R U . . .
C321 C 0.2217(4) 0.3974(3) 0.1174(2) 0.0249(12) Uani 1 1 d . . . . .
C322 C 0.2658(5) 0.3415(3) 0.1087(3) 0.0346(15) Uani 1 1 d . . . . .
H322 H 0.3257 0.3313 0.1302 0.042 Uiso 1 1 calc R U . . .
C323 C 0.2230(6) 0.3005(4) 0.0689(3) 0.054(2) Uani 1 1 d . . . . .
H323 H 0.2541 0.2626 0.0626 0.065 Uiso 1 1 calc R U . . .
C324 C 0.1355(6) 0.3147(4) 0.0387(4) 0.055(2) Uani 1 1 d . . . . .
H324 H 0.1065 0.2868 0.0110 0.066 Uiso 1 1 calc R U . . .
C325 C 0.0897(5) 0.3692(3) 0.0484(3) 0.047(2) Uani 1 1 d . . . . .
H325 H 0.0283 0.3782 0.0281 0.057 Uiso 1 1 calc R U . . .
C326 C 0.1316(5) 0.4105(3) 0.0869(3) 0.0356(15) Uani 1 1 d . . . . .
H326 H 0.0996 0.4482 0.0930 0.043 Uiso 1 1 calc R U . . .
C401 C 0.8579(7) 0.5429(5) 0.0794(5) 0.085(4) Uani 1 1 d . . . . .
H40A H 0.8986 0.5413 0.1163 0.102 Uiso 1 1 calc R U . . .
H40B H 0.8755 0.5806 0.0596 0.102 Uiso 1 1 calc R U . . .
Cl1 Cl 0.88263(16) 0.47799(11) 0.03951(13) 0.0722(7) Uani 1 1 d . . . . .
Cl2 Cl 0.73747(17) 0.54685(11) 0.09023(12) 0.0686(6) Uani 1 1 d . . . . .
C411 C 0.4450(7) 0.6784(5) 0.3417(4) 0.071(2) Uani 0.868(3) 1 d D U P A 1
H41A H 0.4008 0.7142 0.3422 0.086 Uiso 0.868(3) 1 calc R U P A 1
H41B H 0.4172 0.6445 0.3623 0.086 Uiso 0.868(3) 1 calc R U P A 1
Cl3 Cl 0.5557(3) 0.6981(2) 0.37714(17) 0.1148(15) Uani 0.868(3) 1 d D U P A 1
Cl4 Cl 0.44790(19) 0.65540(12) 0.27159(11) 0.0602(6) Uani 0.868(3) 1 d D U P A 1
C421 C 0.434(2) 0.655(2) 0.350(3) 0.071(2) Uani 0.132(3) 1 d D U P A 2
H42A H 0.3851 0.6648 0.3175 0.086 Uiso 0.132(3) 1 calc R U P A 2
H42B H 0.4087 0.6211 0.3722 0.086 Uiso 0.132(3) 1 calc R U P A 2
Cl5 Cl 0.4659(17) 0.7191(11) 0.3910(10) 0.1148(15) Uani 0.132(3) 1 d D U P A 2
Cl6 Cl 0.5455(12) 0.6359(8) 0.3284(7) 0.0602(6) Uani 0.132(3) 1 d D U P A 2

loop_
_atom_site_aniso_label
_atom_site_aniso_U_11
_atom_site_aniso_U_22
_atom_site_aniso_U_33
_atom_site_aniso_U_23
_atom_site_aniso_U_13
_atom_site_aniso_U_12
Au1 0.01286(9) 0.01560(9) 0.01581(9) -0.00282(7) -0.00105(6) 0.00151(7)
Au2 0.00935(8) 0.01816(10) 0.01931(9) -0.00088(7) -0.00070(6) -0.00006(7)
Au3 0.01636(9) 0.01928(10) 0.01572(9) -0.00011(7) -0.00322(7) 0.00310(7)
Ru1 0.01473(18) 0.0183(2) 0.01539(19) -0.00143(15) 0.00175(14) -0.00107(15)
Ru2 0.01161(17) 0.01403(19) 0.01726(19) 0.00215(15) -0.00075(14) -0.00039(14)
Ru3 0.01051(17) 0.01224(19) 0.01406(18) -0.00038(14) -0.00058(13) 0.00010(14)
Ru4 0.00965(17) 0.0184(2) 0.01720(19) -0.00124(15) -0.00033(14) -0.00148(15)
C1 0.018(2) 0.028(3) 0.015(2) 0.002(2) 0.0035(19) -0.004(2)
C2 0.026(3) 0.023(3) 0.022(3) -0.002(2) 0.000(2) -0.002(2)
C3 0.023(3) 0.026(3) 0.022(3) -0.005(2) 0.006(2) 0.001(2)
C4 0.021(3) 0.027(3) 0.029(3) 0.007(2) -0.003(2) 0.001(2)
C5 0.025(3) 0.013(3) 0.020(3) 0.0012(19) 0.003(2) 0.002(2)
C6 0.016(2) 0.021(3) 0.031(3) -0.001(2) -0.005(2) -0.002(2)
C7 0.018(2) 0.019(3) 0.024(3) -0.003(2) 0.001(2) 0.004(2)
C8 0.018(2) 0.021(3) 0.016(2) 0.001(2) 0.0032(18) -0.003(2)
C9 0.015(2) 0.017(3) 0.020(2) -0.002(2) 0.0000(19) 0.0021(19)
C10 0.019(3) 0.028(3) 0.022(3) -0.003(2) 0.003(2) 0.000(2)
C11 0.019(3) 0.032(3) 0.026(3) 0.002(2) 0.003(2) -0.003(2)
C12 0.015(2) 0.021(3) 0.025(3) -0.006(2) 0.002(2) 0.000(2)
O1 0.028(2) 0.025(2) 0.024(2) 0.0009(16) 0.0051(16) 0.0053(17)
O2 0.035(2) 0.042(3) 0.039(3) 0.008(2) 0.010(2) -0.012(2)
O3 0.025(2) 0.034(2) 0.026(2) -0.0079(18) -0.0038(16) 0.0022(17)
O4 0.032(2) 0.040(3) 0.042(3) 0.022(2) 0.0068(19) -0.003(2)
O5 0.026(2) 0.031(2) 0.023(2) -0.0011(17) -0.0103(16) 0.0007(17)
O6 0.024(2) 0.021(2) 0.053(3) -0.0055(19) -0.0028(19) 0.0030(17)
O7 0.0227(19) 0.029(2) 0.028(2) -0.0119(17) -0.0027(16) -0.0013(17)
O8 0.0246(19) 0.020(2) 0.028(2) -0.0021(16) 0.0032(16) 0.0086(16)
O9 0.025(2) 0.026(2) 0.029(2) 0.0072(17) 0.0093(16) 0.0006(17)
O10 0.022(2) 0.040(3) 0.033(2) -0.0095(19) -0.0024(17) 0.0088(19)
O11 0.035(3) 0.047(3) 0.052(3) 0.008(2) 0.012(2) -0.018(2)
O12 0.024(2) 0.041(3) 0.032(2) -0.011(2) -0.0082(17) -0.0002(19)
P1 0.0120(6) 0.0149(6) 0.0178(6) -0.0025(5) 0.0001(4) 0.0001(5)
P2 0.0104(6) 0.0219(7) 0.0221(7) -0.0017(5) -0.0006(5) -0.0004(5)
P3 0.0198(6) 0.0204(7) 0.0166(6) -0.0002(5) -0.0045(5) 0.0026(5)
C101 0.015(2) 0.020(3) 0.023(3) -0.002(2) 0.0009(19) 0.004(2)
C102 0.026(3) 0.026(3) 0.044(4) -0.011(3) -0.010(3) 0.009(2)
C103 0.026(3) 0.041(4) 0.059(5) -0.019(3) -0.019(3) 0.009(3)
C104 0.029(3) 0.036(4) 0.062(5) -0.009(3) -0.013(3) 0.015(3)
C105 0.032(3) 0.019(3) 0.063(5) -0.013(3) -0.007(3) 0.005(3)
C106 0.021(3) 0.020(3) 0.045(4) -0.008(3) -0.006(2) 0.001(2)
C111 0.015(2) 0.022(3) 0.017(2) -0.004(2) 0.0006(18) -0.007(2)
C112 0.024(3) 0.022(3) 0.028(3) -0.001(2) 0.003(2) 0.001(2)
C113 0.019(3) 0.034(3) 0.026(3) -0.005(2) 0.009(2) -0.005(2)
C114 0.025(3) 0.035(3) 0.026(3) 0.003(2) 0.003(2) -0.007(2)
C115 0.025(3) 0.024(3) 0.031(3) 0.004(2) 0.001(2) 0.000(2)
C116 0.015(2) 0.024(3) 0.026(3) -0.003(2) 0.003(2) -0.001(2)
C121 0.014(2) 0.016(3) 0.019(2) -0.0043(19) -0.0005(18) -0.0003(19)
C122 0.015(2) 0.022(3) 0.023(3) -0.003(2) -0.0014(19) 0.004(2)
C123 0.021(3) 0.022(3) 0.022(3) -0.008(2) -0.005(2) 0.006(2)
C124 0.020(3) 0.022(3) 0.036(3) -0.010(2) -0.003(2) -0.004(2)
C125 0.018(3) 0.021(3) 0.036(3) 0.000(2) 0.001(2) -0.006(2)
C126 0.023(3) 0.018(3) 0.022(3) 0.001(2) 0.003(2) 0.003(2)
C201 0.016(2) 0.017(3) 0.023(3) -0.004(2) -0.0024(19) -0.002(2)
C202 0.013(2) 0.028(3) 0.027(3) 0.002(2) 0.002(2) 0.001(2)
C203 0.021(3) 0.025(3) 0.028(3) 0.006(2) 0.004(2) -0.005(2)
C204 0.030(3) 0.026(3) 0.040(4) -0.002(3) 0.004(3) -0.007(3)
C205 0.030(3) 0.033(3) 0.034(3) -0.008(3) 0.011(2) -0.006(3)
C206 0.023(3) 0.031(3) 0.032(3) -0.004(2) 0.010(2) -0.009(2)
C211 0.013(2) 0.025(3) 0.027(3) -0.003(2) -0.002(2) 0.003(2)
C212 0.013(2) 0.030(3) 0.029(3) -0.001(2) -0.001(2) -0.002(2)
C213 0.021(3) 0.037(4) 0.027(3) -0.003(3) -0.007(2) 0.004(2)
C214 0.030(3) 0.025(3) 0.042(4) 0.000(3) -0.007(3) 0.010(3)
C215 0.033(3) 0.023(3) 0.073(5) 0.007(3) -0.013(3) 0.000(3)
C216 0.025(3) 0.019(3) 0.051(4) 0.000(3) -0.009(3) 0.000(2)
C221 0.013(2) 0.026(3) 0.026(3) -0.006(2) 0.001(2) -0.006(2)
C222 0.017(3) 0.039(4) 0.035(3) -0.010(3) 0.002(2) 0.003(2)
C223 0.029(3) 0.064(5) 0.040(4) -0.021(3) 0.014(3) 0.002(3)
C224 0.038(4) 0.060(5) 0.027(3) -0.010(3) 0.011(3) -0.014(3)
C225 0.027(3) 0.050(4) 0.032(3) -0.006(3) -0.001(2) -0.007(3)
C226 0.023(3) 0.036(3) 0.026(3) 0.000(2) 0.001(2) -0.005(2)
C301 0.020(3) 0.034(3) 0.033(3) 0.014(3) -0.003(2) 0.001(2)
C302 0.040(4) 0.031(4) 0.043(4) 0.008(3) -0.010(3) -0.002(3)
C303 0.039(4) 0.047(5) 0.071(6) 0.014(4) -0.011(4) -0.015(3)
C304 0.052(5) 0.047(5) 0.057(5) 0.028(4) 0.004(4) -0.010(4)
C305 0.040(4) 0.051(5) 0.048(4) 0.020(4) 0.006(3) 0.003(3)
C306 0.035(3) 0.045(4) 0.033(3) 0.011(3) 0.002(3) 0.000(3)
C311 0.025(3) 0.018(3) 0.019(2) -0.003(2) -0.006(2) 0.005(2)
C312 0.033(3) 0.030(3) 0.026(3) 0.006(2) 0.004(2) 0.009(3)
C313 0.031(3) 0.054(4) 0.030(3) 0.000(3) 0.008(3) 0.011(3)
C314 0.044(4) 0.037(4) 0.026(3) -0.004(3) -0.003(3) 0.017(3)
C315 0.046(4) 0.026(3) 0.040(4) 0.007(3) -0.002(3) 0.012(3)
C316 0.036(3) 0.019(3) 0.032(3) 0.001(2) -0.001(2) 0.005(2)
C321 0.026(3) 0.028(3) 0.019(3) -0.001(2) -0.005(2) 0.004(2)
C322 0.030(3) 0.030(3) 0.041(4) -0.006(3) -0.011(3) 0.011(3)
C323 0.051(4) 0.038(4) 0.065(5) -0.028(4) -0.026(4) 0.023(3)
C324 0.046(4) 0.047(5) 0.064(5) -0.036(4) -0.028(4) 0.017(4)
C325 0.039(4) 0.038(4) 0.057(5) -0.022(3) -0.024(3) 0.015(3)
C326 0.031(3) 0.029(3) 0.044(4) -0.014(3) -0.010(3) 0.011(3)
C401 0.046(5) 0.079(7) 0.126(10) -0.033(7) -0.013(6) -0.011(5)
Cl1 0.0441(11) 0.0522(13) 0.123(2) 0.0056(13) 0.0232(12) 0.0087(10)
Cl2 0.0588(13) 0.0544(13) 0.0963(18) -0.0194(12) 0.0243(12) -0.0101(10)
C411 0.054(4) 0.069(5) 0.086(5) 0.031(4) -0.014(4) -0.022(4)
Cl3 0.090(2) 0.120(3) 0.119(3) 0.058(2) -0.051(2) -0.054(2)
Cl4 0.0611(14) 0.0570(15) 0.0660(15) -0.0057(12) 0.0221(11) -0.0099(11)
C421 0.054(4) 0.069(5) 0.086(5) 0.031(4) -0.014(4) -0.022(4)
Cl5 0.090(2) 0.120(3) 0.119(3) 0.058(2) -0.051(2) -0.054(2)
Cl6 0.0611(14) 0.0570(15) 0.0660(15) -0.0057(12) 0.0221(11) -0.0099(11)

loop_
_atom_type_symbol
_atom_type_description
_atom_type_scat_dispersion_real
_atom_type_scat_dispersion_imag
_atom_type_scat_source
C C 0.0033 0.0016 'International Tables Vol C Tables 4.2.6.8 and 6.1.1.4'
H H 0.0000 0.0000 'International Tables Vol C Tables 4.2.6.8 and 6.1.1.4'
Au Au -2.0133 8.8022 'International Tables Vol C Tables 4.2.6.8 and 6.1.1.4'
Cl Cl 0.1484 0.1585 'International Tables Vol C Tables 4.2.6.8 and 6.1.1.4'
O O 0.0106 0.0060 'International Tables Vol C Tables 4.2.6.8 and 6.1.1.4'
P P 0.1023 0.0942 'International Tables Vol C Tables 4.2.6.8 and 6.1.1.4'
Ru Ru -1.2594 0.8363 'International Tables Vol C Tables 4.2.6.8 and 6.1.1.4'

loop_
_geom_angle_atom_site_label_1
_geom_angle_atom_site_label_2
_geom_angle_atom_site_label_3
_geom_angle
_geom_angle_site_symmetry_1
_geom_angle_site_symmetry_3
_geom_angle_publ_flag
P1 Au1 Au2 113.18(3) . . ?
P1 Au1 Ru3 157.20(3) . . ?
Au2 Au1 Ru3 59.289(10) . . ?
P1 Au1 Au3 115.12(3) . . ?
Au2 Au1 Au3 113.557(10) . . ?
Ru3 Au1 Au3 58.267(10) . . ?
P1 Au1 Ru2 135.34(3) . . ?
Au2 Au1 Ru2 59.193(10) . . ?
Ru3 Au1 Ru2 62.282(12) . . ?
Au3 Au1 Ru2 106.778(11) . . ?
P1 Au1 Ru4 137.21(3) . . ?
Au2 Au1 Ru4 107.141(12) . . ?
Ru3 Au1 Ru4 60.707(11) . . ?
Au3 Au1 Ru4 57.129(10) . . ?
Ru2 Au1 Ru4 58.655(11) . . ?
P2 Au2 Ru3 146.63(4) . . ?
P2 Au2 Au1 139.91(4) . . ?
Ru3 Au2 Au1 60.437(10) . . ?
P2 Au2 Ru2 143.06(4) . . ?
Ru3 Au2 Ru2 63.828(13) . . ?
Au1 Au2 Ru2 62.401(11) . . ?
P3 Au3 Ru3 146.70(4) . . ?
P3 Au3 Ru4 142.43(4) . . ?
Ru3 Au3 Ru4 64.195(13) . . ?
P3 Au3 Au1 138.93(4) . . ?
Ru3 Au3 Au1 60.344(10) . . ?
Ru4 Au3 Au1 64.751(10) . . ?
C2 Ru1 C3 92.7(2) . . ?
C2 Ru1 C1 91.6(2) . . ?
C3 Ru1 C1 94.2(2) . . ?
C2 Ru1 Ru2 106.33(17) . . ?
C3 Ru1 Ru2 94.20(16) . . ?
C1 Ru1 Ru2 159.82(15) . . ?
C2 Ru1 Ru4 97.53(17) . . ?
C3 Ru1 Ru4 157.24(16) . . ?
C1 Ru1 Ru4 105.74(15) . . ?
Ru2 Ru1 Ru4 63.434(15) . . ?
C2 Ru1 Ru3 161.26(17) . . ?
C3 Ru1 Ru3 103.85(17) . . ?
C1 Ru1 Ru3 95.89(15) . . ?
Ru2 Ru1 Ru3 64.257(15) . . ?
Ru4 Ru1 Ru3 63.907(15) . . ?
C2 Ru1 H1 126.1(6) . . ?
C3 Ru1 H1 139.3(4) . . ?
C1 Ru1 H1 74.9(15) . . ?
Ru2 Ru1 H1 86.8(15) . . ?
Ru4 Ru1 H1 42.0(10) . . ?
Ru3 Ru1 H1 41.2(10) . . ?
C4 Ru2 C5 94.2(2) . . ?
C4 Ru2 C6 95.7(3) . . ?
C5 Ru2 C6 94.9(2) . . ?
C4 Ru2 Ru1 76.45(18) . . ?
C5 Ru2 Ru1 88.69(16) . . ?
C6 Ru2 Ru1 171.64(17) . . ?
C4 Ru2 Au2 161.65(16) . . ?
C5 Ru2 Au2 68.51(16) . . ?
C6 Ru2 Au2 80.42(17) . . ?
Ru1 Ru2 Au2 107.933(17) . . ?
C4 Ru2 Ru4 88.01(16) . . ?
C5 Ru2 Ru4 145.57(16) . . ?
C6 Ru2 Ru4 119.12(16) . . ?
Ru1 Ru2 Ru4 58.410(14) . . ?
Au2 Ru2 Ru4 109.610(16) . . ?
C4 Ru2 Au1 138.45(17) . . ?
C5 Ru2 Au1 126.92(16) . . ?
C6 Ru2 Au1 76.79(17) . . ?
Ru1 Ru2 Au1 107.029(16) . . ?
Au2 Ru2 Au1 58.406(10) . . ?
Ru4 Ru2 Au1 62.469(12) . . ?
C4 Ru2 Ru3 133.64(18) . . ?
C5 Ru2 Ru3 95.33(15) . . ?
C6 Ru2 Ru3 128.37(18) . . ?
Ru1 Ru2 Ru3 58.554(14) . . ?
Au2 Ru2 Ru3 57.242(11) . . ?
Ru4 Ru2 Ru3 60.343(13) . . ?
Au1 Ru2 Ru3 57.057(11) . . ?
C7 Ru3 C8 92.1(2) . . ?
C7 Ru3 C9 95.5(2) . . ?
C8 Ru3 C9 93.6(2) . . ?
C7 Ru3 Au3 161.07(16) . . ?
C8 Ru3 Au3 72.33(15) . . ?
C9 Ru3 Au3 75.35(15) . . ?
C7 Ru3 Au2 73.59(15) . . ?
C8 Ru3 Au2 157.36(15) . . ?
C9 Ru3 Au2 71.03(15) . . ?
Au3 Ru3 Au2 117.342(15) . . ?
C7 Ru3 Ru1 78.14(17) . . ?
C8 Ru3 Ru1 85.14(15) . . ?
C9 Ru3 Ru1 173.41(15) . . ?
Au3 Ru3 Ru1 110.277(16) . . ?
Au2 Ru3 Ru1 108.214(16) . . ?
C7 Ru3 Au1 133.38(16) . . ?
C8 Ru3 Au1 133.71(15) . . ?
C9 Ru3 Au1 76.58(15) . . ?
Au3 Ru3 Au1 61.389(10) . . ?
Au2 Ru3 Au1 60.275(10) . . ?
Ru1 Ru3 Au1 108.937(16) . . ?
C7 Ru3 Ru4 134.70(17) . . ?
C8 Ru3 Ru4 92.70(15) . . ?
C9 Ru3 Ru4 129.08(15) . . ?
Au3 Ru3 Ru4 58.849(12) . . ?
Au2 Ru3 Ru4 109.861(17) . . ?
Ru1 Ru3 Ru4 57.485(14) . . ?
Au1 Ru3 Ru4 63.224(13) . . ?
C7 Ru3 Ru2 90.94(17) . . ?
C8 Ru3 Ru2 140.61(15) . . ?
C9 Ru3 Ru2 125.18(15) . . ?
Au3 Ru3 Ru2 107.905(15) . . ?
Au2 Ru3 Ru2 58.930(12) . . ?
Ru1 Ru3 Ru2 57.190(14) . . ?
Au1 Ru3 Ru2 60.661(13) . . ?
Ru4 Ru3 Ru2 58.955(13) . . ?
C7 Ru3 H1 111.4(4) . . ?
C8 Ru3 H1 61.3(15) . . ?
C9 Ru3 H1 142.7(12) . . ?
Au3 Ru3 H1 71.0(6) . . ?
Au2 Ru3 H1 140.0(16) . . ?
Ru1 Ru3 H1 41.2(10) . . ?
Au1 Ru3 H1 100.4(10) . . ?
Ru4 Ru3 H1 37.6(11) . . ?
Ru2 Ru3 H1 81.1(16) . . ?
C11 Ru4 C10 92.6(2) . . ?
C11 Ru4 C12 91.3(2) . . ?
C10 Ru4 C12 98.4(2) . . ?
C11 Ru4 Ru1 90.20(18) . . ?
C10 Ru4 Ru1 77.09(16) . . ?
C12 Ru4 Ru1 175.29(16) . . ?
C11 Ru4 Au3 156.03(17) . . ?
C10 Ru4 Au3 79.37(17) . . ?
C12 Ru4 Au3 67.90(17) . . ?
Ru1 Ru4 Au3 109.590(17) . . ?
C11 Ru4 Ru2 93.97(17) . . ?
C10 Ru4 Ru2 134.73(16) . . ?
C12 Ru4 Ru2 126.14(15) . . ?
Ru1 Ru4 Ru2 58.156(14) . . ?
Au3 Ru4 Ru2 107.797(16) . . ?
C11 Ru4 Ru3 146.58(17) . . ?
C10 Ru4 Ru3 91.66(17) . . ?
C12 Ru4 Ru3 120.75(16) . . ?
Ru1 Ru4 Ru3 58.608(14) . . ?
Au3 Ru4 Ru3 56.956(12) . . ?
Ru2 Ru4 Ru3 60.702(14) . . ?
C11 Ru4 Au1 131.44(18) . . ?
C10 Ru4 Au1 135.64(17) . . ?
C12 Ru4 Au1 78.21(15) . . ?
Ru1 Ru4 Au1 104.025(15) . . ?
Au3 Ru4 Au1 58.120(10) . . ?
Ru2 Ru4 Au1 58.876(13) . . ?
Ru3 Ru4 Au1 56.068(11) . . ?
C11 Ru4 H1 124.7(5) . . ?
C10 Ru4 H1 57.5(15) . . ?
C12 Ru4 H1 134.3(11) . . ?
Ru1 Ru4 H1 42.0(10) . . ?
Au3 Ru4 H1 69.6(6) . . ?
Ru2 Ru4 H1 82.6(16) . . ?
Ru3 Ru4 H1 37.6(11) . . ?
Au1 Ru4 H1 93.3(10) . . ?
O1 C1 Ru1 176.6(5) . . ?
O2 C2 Ru1 175.7(5) . . ?
O3 C3 Ru1 176.7(5) . . ?
O4 C4 Ru2 172.4(5) . . ?
O5 C5 Ru2 175.8(5) . . ?
O6 C6 Ru2 170.3(5) . . ?
O7 C7 Ru3 173.9(5) . . ?
O8 C8 Ru3 174.8(5) . . ?
O9 C9 Ru3 170.1(5) . . ?
O10 C10 Ru4 173.8(5) . . ?
O11 C11 Ru4 176.9(5) . . ?
O12 C12 Ru4 169.0(5) . . ?
C101 P1 C121 103.3(2) . . ?
C101 P1 C111 103.3(2) . . ?
C121 P1 C111 104.9(2) . . ?
C101 P1 Au1 115.04(17) . . ?
C121 P1 Au1 114.21(17) . . ?
C111 P1 Au1 114.68(18) . . ?
C221 P2 C201 104.1(2) . . ?
C221 P2 C211 107.3(3) . . ?
C201 P2 C211 103.4(2) . . ?
C221 P2 Au2 113.04(17) . . ?
C201 P2 Au2 115.49(17) . . ?
C211 P2 Au2 112.54(18) . . ?
C301 P3 C321 104.0(3) . . ?
C301 P3 C311 104.3(3) . . ?
C321 P3 C311 103.7(2) . . ?
C301 P3 Au3 114.94(18) . . ?
C321 P3 Au3 114.28(19) . . ?
C311 P3 Au3 114.33(18) . . ?
C102 C101 C106 118.8(5) . . ?
C102 C101 P1 118.6(4) . . ?
C106 C101 P1 122.6(4) . . ?
C103 C102 C101 120.2(6) . . ?
C103 C102 H102 119.9 . . ?
C101 C102 H102 119.9 . . ?
C104 C103 C102 120.5(6) . . ?
C104 C103 H103 119.7 . . ?
C102 C103 H103 119.7 . . ?
C105 C104 C103 120.5(6) . . ?
C105 C104 H104 119.7 . . ?
C103 C104 H104 119.7 . . ?
C104 C105 C106 119.5(6) . . ?
C104 C105 H105 120.3 . . ?
C106 C105 H105 120.3 . . ?
C105 C106 C101 120.5(5) . . ?
C105 C106 H106 119.7 . . ?
C101 C106 H106 119.7 . . ?
C116 C111 C112 119.8(5) . . ?
C116 C111 P1 118.5(4) . . ?
C112 C111 P1 121.7(4) . . ?
C113 C112 C111 119.7(5) . . ?
C113 C112 H112 120.2 . . ?
C111 C112 H112 120.2 . . ?
C114 C113 C112 120.6(5) . . ?
C114 C113 H113 119.7 . . ?
C112 C113 H113 119.7 . . ?
C113 C114 C115 119.5(5) . . ?
C113 C114 H114 120.2 . . ?
C115 C114 H114 120.2 . . ?
C116 C115 C114 120.3(6) . . ?
C116 C115 H115 119.8 . . ?
C114 C115 H115 119.8 . . ?
C111 C116 C115 120.1(5) . . ?
C111 C116 H116 120.0 . . ?
C115 C116 H116 120.0 . . ?
C122 C121 C126 119.0(5) . . ?
C122 C121 P1 123.3(4) . . ?
C126 C121 P1 117.7(4) . . ?
C123 C122 C121 120.5(5) . . ?
C123 C122 H122 119.8 . . ?
C121 C122 H122 119.8 . . ?
C124 C123 C122 119.6(5) . . ?
C124 C123 H123 120.2 . . ?
C122 C123 H123 120.2 . . ?
C125 C124 C123 120.4(5) . . ?
C125 C124 H124 119.8 . . ?
C123 C124 H124 119.8 . . ?
C126 C125 C124 120.5(5) . . ?
C126 C125 H125 119.8 . . ?
C124 C125 H125 119.8 . . ?
C125 C126 C121 120.0(5) . . ?
C125 C126 H126 120.0 . . ?
C121 C126 H126 120.0 . . ?
C202 C201 C206 119.2(5) . . ?
C202 C201 P2 121.9(4) . . ?
C206 C201 P2 118.8(4) . . ?
C203 C202 C201 120.4(5) . . ?
C203 C202 H202 119.8 . . ?
C201 C202 H202 119.8 . . ?
C204 C203 C202 120.1(5) . . ?
C204 C203 H203 120.0 . . ?
C202 C203 H203 120.0 . . ?
C205 C204 C203 120.6(6) . . ?
C205 C204 H204 119.7 . . ?
C203 C204 H204 119.7 . . ?
C204 C205 C206 119.8(6) . . ?
C204 C205 H205 120.1 . . ?
C206 C205 H205 120.1 . . ?
C205 C206 C201 119.9(5) . . ?
C205 C206 H206 120.1 . . ?
C201 C206 H206 120.1 . . ?
C216 C211 C212 118.6(5) . . ?
C216 C211 P2 118.4(4) . . ?
C212 C211 P2 123.0(4) . . ?
C213 C212 C211 120.5(6) . . ?
C213 C212 H212 119.8 . . ?
C211 C212 H212 119.8 . . ?
C214 C213 C212 120.6(5) . . ?
C214 C213 H213 119.7 . . ?
C212 C213 H213 119.7 . . ?
C213 C214 C215 119.8(6) . . ?
C213 C214 H214 120.1 . . ?
C215 C214 H214 120.1 . . ?
C214 C215 C216 119.6(6) . . ?
C214 C215 H215 120.2 . . ?
C216 C215 H215 120.2 . . ?
C211 C216 C215 121.0(6) . . ?
C211 C216 H216 119.5 . . ?
C215 C216 H216 119.5 . . ?
C226 C221 C222 118.9(5) . . ?
C226 C221 P2 117.5(4) . . ?
C222 C221 P2 123.6(5) . . ?
C221 C222 C223 120.0(6) . . ?
C221 C222 H222 120.0 . . ?
C223 C222 H222 120.0 . . ?
C224 C223 C222 119.9(6) . . ?
C224 C223 H223 120.0 . . ?
C222 C223 H223 120.0 . . ?
C225 C224 C223 120.7(6) . . ?
C225 C224 H224 119.6 . . ?
C223 C224 H224 119.6 . . ?
C224 C225 C226 119.4(6) . . ?
C224 C225 H225 120.3 . . ?
C226 C225 H225 120.3 . . ?
C221 C226 C225 121.1(6) . . ?
C221 C226 H226 119.5 . . ?
C225 C226 H226 119.5 . . ?
C302 C301 C306 118.9(6) . . ?
C302 C301 P3 119.0(5) . . ?
C306 C301 P3 122.1(5) . . ?
C303 C302 C301 120.2(7) . . ?
C303 C302 H302 119.9 . . ?
C301 C302 H302 119.9 . . ?
C302 C303 C304 120.1(7) . . ?
C302 C303 H303 119.9 . . ?
C304 C303 H303 119.9 . . ?
C305 C304 C303 120.3(7) . . ?
C305 C304 H304 119.8 . . ?
C303 C304 H304 119.8 . . ?
C306 C305 C304 119.7(7) . . ?
C306 C305 H305 120.2 . . ?
C304 C305 H305 120.2 . . ?
C305 C306 C301 120.7(7) . . ?
C305 C306 H306 119.6 . . ?
C301 C306 H306 119.6 . . ?
C312 C311 C316 119.7(5) . . ?
C312 C311 P3 117.7(4) . . ?
C316 C311 P3 122.4(5) . . ?
C313 C312 C311 119.6(6) . . ?
C313 C312 H312 120.2 . . ?
C311 C312 H312 120.2 . . ?
C314 C313 C312 120.3(6) . . ?
C314 C313 H313 119.8 . . ?
C312 C313 H313 119.8 . . ?
C313 C314 C315 120.9(6) . . ?
C313 C314 H314 119.6 . . ?
C315 C314 H314 119.6 . . ?
C314 C315 C316 119.6(6) . . ?
C314 C315 H315 120.2 . . ?
C316 C315 H315 120.2 . . ?
C315 C316 C311 119.9(6) . . ?
C315 C316 H316 120.1 . . ?
C311 C316 H316 120.1 . . ?
C322 C321 C326 118.9(5) . . ?
C322 C321 P3 118.9(4) . . ?
C326 C321 P3 122.3(5) . . ?
C321 C322 C323 120.4(6) . . ?
C321 C322 H322 119.8 . . ?
C323 C322 H322 119.8 . . ?
C324 C323 C322 119.8(6) . . ?
C324 C323 H323 120.1 . . ?
C322 C323 H323 120.1 . . ?
C323 C324 C325 120.1(6) . . ?
C323 C324 H324 119.9 . . ?
C325 C324 H324 119.9 . . ?
C326 C325 C324 120.7(6) . . ?
C326 C325 H325 119.7 . . ?
C324 C325 H325 119.7 . . ?
C325 C326 C321 120.1(6) . . ?
C325 C326 H326 120.0 . . ?
C321 C326 H326 120.0 . . ?
Cl2 C401 Cl1 112.1(5) . . ?
Cl2 C401 H40A 109.2 . . ?
Cl1 C401 H40A 109.2 . . ?
Cl2 C401 H40B 109.2 . . ?
Cl1 C401 H40B 109.2 . . ?
H40A C401 H40B 107.9 . . ?
Cl3 C411 Cl4 114.9(6) . . ?
Cl3 C411 H41A 108.5 . . ?
Cl4 C411 H41A 108.5 . . ?
Cl3 C411 H41B 108.5 . . ?
Cl4 C411 H41B 108.5 . . ?
H41A C411 H41B 107.5 . . ?
Cl5 C421 Cl6 100.3(17) . . ?
Cl5 C421 H42A 111.7 . . ?
Cl6 C421 H42A 111.7 . . ?
Cl5 C421 H42B 111.7 . . ?
Cl6 C421 H42B 111.7 . . ?
H42A C421 H42B 109.5 . . ?

loop_
_geom_bond_atom_site_label_1
_geom_bond_atom_site_label_2
_geom_bond_distance
_geom_bond_site_symmetry_2
_geom_bond_publ_flag
Au1 P1 2.2902(13) . ?
Au1 Au2 2.8288(3) . ?
Au1 Ru3 2.8333(5) . ?
Au1 Au3 2.8623(3) . ?
Au1 Ru2 2.9431(5) . ?
Au1 Ru4 3.0487(5) . ?
Au2 P2 2.2890(13) . ?
Au2 Ru3 2.8006(5) . ?
Au2 Ru2 2.8524(5) . ?
Au3 P3 2.2835(13) . ?
Au3 Ru3 2.7730(5) . ?
Au3 Ru4 2.8311(5) . ?
Ru1 C2 1.882(6) . ?
Ru1 C3 1.897(5) . ?
Ru1 C1 1.903(6) . ?
Ru1 Ru2 2.7887(6) . ?
Ru1 Ru4 2.7964(6) . ?
Ru1 Ru3 2.8308(6) . ?
Ru1 H1 1.88(3) . ?
Ru2 C4 1.884(6) . ?
Ru2 C5 1.895(5) . ?
Ru2 C6 1.905(6) . ?
Ru2 Ru4 2.9363(6) . ?
Ru2 Ru3 2.9888(6) . ?
Ru3 C7 1.892(5) . ?
Ru3 C8 1.893(5) . ?
Ru3 C9 1.921(5) . ?
Ru3 Ru4 2.9782(6) . ?
Ru3 H1 1.88(3) . ?
Ru4 C11 1.881(6) . ?
Ru4 C10 1.889(6) . ?
Ru4 C12 1.923(5) . ?
Ru4 H1 1.88(3) . ?
C1 O1 1.128(7) . ?
C2 O2 1.147(7) . ?
C3 O3 1.141(7) . ?
C4 O4 1.151(7) . ?
C5 O5 1.143(6) . ?
C6 O6 1.151(7) . ?
C7 O7 1.141(6) . ?
C8 O8 1.140(6) . ?
C9 O9 1.154(6) . ?
C10 O10 1.148(7) . ?
C11 O11 1.144(7) . ?
C12 O12 1.150(6) . ?
P1 C101 1.817(5) . ?
P1 C121 1.818(5) . ?
P1 C111 1.821(5) . ?
P2 C221 1.814(6) . ?
P2 C201 1.817(5) . ?
P2 C211 1.820(6) . ?
P3 C301 1.801(6) . ?
P3 C321 1.814(6) . ?
P3 C311 1.826(5) . ?
C101 C102 1.391(7) . ?
C101 C106 1.398(8) . ?
C102 C103 1.379(8) . ?
C102 H102 0.9500 . ?
C103 C104 1.376(10) . ?
C103 H103 0.9500 . ?
C104 C105 1.374(9) . ?
C104 H104 0.9500 . ?
C105 C106 1.392(8) . ?
C105 H105 0.9500 . ?
C106 H106 0.9500 . ?
C111 C116 1.385(8) . ?
C111 C112 1.393(7) . ?
C112 C113 1.392(8) . ?
C112 H112 0.9500 . ?
C113 C114 1.379(9) . ?
C113 H113 0.9500 . ?
C114 C115 1.390(8) . ?
C114 H114 0.9500 . ?
C115 C116 1.387(8) . ?
C115 H115 0.9500 . ?
C116 H116 0.9500 . ?
C121 C122 1.391(7) . ?
C121 C126 1.401(7) . ?
C122 C123 1.391(7) . ?
C122 H122 0.9500 . ?
C123 C124 1.381(8) . ?
C123 H123 0.9500 . ?
C124 C125 1.380(8) . ?
C124 H124 0.9500 . ?
C125 C126 1.376(8) . ?
C125 H125 0.9500 . ?
C126 H126 0.9500 . ?
C201 C202 1.390(7) . ?
C201 C206 1.400(8) . ?
C202 C203 1.382(8) . ?
C202 H202 0.9500 . ?
C203 C204 1.379(8) . ?
C203 H203 0.9500 . ?
C204 C205 1.377(8) . ?
C204 H204 0.9500 . ?
C205 C206 1.394(8) . ?
C205 H205 0.9500 . ?
C206 H206 0.9500 . ?
C211 C216 1.380(8) . ?
C211 C212 1.388(7) . ?
C212 C213 1.385(8) . ?
C212 H212 0.9500 . ?
C213 C214 1.372(9) . ?
C213 H213 0.9500 . ?
C214 C215 1.381(9) . ?
C214 H214 0.9500 . ?
C215 C216 1.394(9) . ?
C215 H215 0.9500 . ?
C216 H216 0.9500 . ?
C221 C226 1.386(8) . ?
C221 C222 1.392(8) . ?
C222 C223 1.393(9) . ?
C222 H222 0.9500 . ?
C223 C224 1.384(10) . ?
C223 H223 0.9500 . ?
C224 C225 1.368(10) . ?
C224 H224 0.9500 . ?
C225 C226 1.393(8) . ?
C225 H225 0.9500 . ?
C226 H226 0.9500 . ?
C301 C302 1.385(9) . ?
C301 C306 1.400(9) . ?
C302 C303 1.376(10) . ?
C302 H302 0.9500 . ?
C303 C304 1.384(12) . ?
C303 H303 0.9500 . ?
C304 C305 1.377(11) . ?
C304 H304 0.9500 . ?
C305 C306 1.370(9) . ?
C305 H305 0.9500 . ?
C306 H306 0.9500 . ?
C311 C312 1.391(8) . ?
C311 C316 1.393(8) . ?
C312 C313 1.384(9) . ?
C312 H312 0.9500 . ?
C313 C314 1.372(10) . ?
C313 H313 0.9500 . ?
C314 C315 1.375(10) . ?
C314 H314 0.9500 . ?
C315 C316 1.390(9) . ?
C315 H315 0.9500 . ?
C316 H316 0.9500 . ?
C321 C322 1.384(8) . ?
C321 C326 1.400(8) . ?
C322 C323 1.386(9) . ?
C322 H322 0.9500 . ?
C323 C324 1.373(9) . ?
C323 H323 0.9500 . ?
C324 C325 1.375(9) . ?
C324 H324 0.9500 . ?
C325 C326 1.365(9) . ?
C325 H325 0.9500 . ?
C326 H326 0.9500 . ?
C401 Cl2 1.723(10) . ?
C401 Cl1 1.758(11) . ?
C401 H40A 0.9900 . ?
C401 H40B 0.9900 . ?
C411 Cl3 1.719(8) . ?
C411 Cl4 1.756(9) . ?
C411 H41A 0.9900 . ?
C411 H41B 0.9900 . ?
C421 Cl5 1.736(13) . ?
C421 Cl6 1.739(13) . ?
C421 H42A 0.9900 . ?
C421 H42B 0.9900 . ?
